data_7708762
loop_
_publ_author_name
'Zhang, Rui'
'Su, Xin'
'Zhang, Jie'
'Xiong, Mingyao'
'Huang, Yi-Neng'

_publ_section_title
;
 RbMo2P3O14 with Large Birefringence Mainly Induced by Highly Distorted
 [MoO6] in the Uncommon [Mo2P3O14]\\infty Layers
;
_journal_name_full 'Dalton Transactions'
_journal_paper_doi 10.1039/D1DT03285B
_journal_year 2021
_chemical_formula_moiety 'Mo2 O14 P3 Rb'
_chemical_formula_sum 'Mo2 O14 P3 Rb'
_chemical_formula_weight 594.26
_chemical_name_systematic RbMoPO
_space_group_crystal_system monoclinic
_space_group_IT_number 4
_space_group_name_Hall 'P 2yb'
_space_group_name_H-M_alt 'P 1 21 1'
_atom_sites_solution_primary iterative
_audit_creation_date 2021-07-15
_audit_creation_method
;
Olex2 1.3
(compiled 2020.11.12 svn.r5f609507 for OlexSys, GUI svn.r6272)
;
_audit_update_record
;
2021-08-25 deposited with the CCDC.	2021-11-08 downloaded from the CCDC.
;
_cell_angle_alpha 90
_cell_angle_beta 96.1210(10)
_cell_angle_gamma 90
_cell_formula_units_Z 2
_cell_length_a 8.0271(3)
_cell_length_b 6.3124(2)
_cell_length_c 11.9022(4)
_cell_measurement_reflns_used 9170
_cell_measurement_temperature 273.15
_cell_measurement_theta_max 27.51
_cell_measurement_theta_min 2.55
_cell_volume 599.65(4)
_computing_cell_refinement 'SAINT V8.40A (Bruker, 2019)'
_computing_data_reduction 'SAINT V8.40A (Bruker, 2019)'
_computing_molecular_graphics 'Olex2 1.3 (Dolomanov et al., 2009)'
_computing_publication_material 'Olex2 1.3 (Dolomanov et al., 2009)'
_computing_structure_refinement 'SHELXL 2018/3 (Sheldrick, 2015)'
_computing_structure_solution 'olex2.solve 1.3 (Bourhis et al., 2015)'
_diffrn_ambient_temperature 273.15
_diffrn_detector_area_resol_mean 5.6
_diffrn_detector_type 'Bruker SMART CCD 6000 area detector'
_diffrn_measured_fraction_theta_full 1.000
_diffrn_measured_fraction_theta_max 0.998
_diffrn_measurement_device 'three-circle diffractometer'
_diffrn_measurement_device_type 'Bruker APEX-II CCD'
_diffrn_measurement_method '\f and \w scans'
_diffrn_radiation_type MoK\a
_diffrn_radiation_wavelength 0.71073
_diffrn_reflns_av_R_equivalents 0.0363
_diffrn_reflns_av_unetI/netI 0.0290
_diffrn_reflns_Laue_measured_fraction_full 1.000
_diffrn_reflns_Laue_measured_fraction_max 0.998
_diffrn_reflns_limit_h_max 10
_diffrn_reflns_limit_h_min -10
_diffrn_reflns_limit_k_max 8
_diffrn_reflns_limit_k_min -8
_diffrn_reflns_limit_l_max 15
_diffrn_reflns_limit_l_min -15
_diffrn_reflns_number 12256
_diffrn_reflns_point_group_measured_fraction_full 0.998
_diffrn_reflns_point_group_measured_fraction_max 0.995
_diffrn_reflns_theta_full 25.242
_diffrn_reflns_theta_max 27.551
_diffrn_reflns_theta_min 1.721
_exptl_absorpt_coefficient_mu 6.599
_exptl_absorpt_correction_T_max 0.7456
_exptl_absorpt_correction_T_min 0.5189
_exptl_absorpt_correction_type none
_exptl_absorpt_process_details
;
SADABS-2016/2 (Bruker,2016/2) was used for absorption correction.
wR2(int) was 0.0968 before and 0.0556 after correction.
The Ratio of minimum to maximum transmission is 0.6959.
The \l/2 correction factor is Not present.
;
_exptl_crystal_colour colourless
_exptl_crystal_colour_primary colourless
_exptl_crystal_density_diffrn 3.291
_exptl_crystal_description block
_exptl_crystal_F_000 556
_refine_diff_density_max 0.631
_refine_diff_density_min -0.610
_refine_diff_density_rms 0.106
_refine_ls_abs_structure_details
;
 Refined as an inversion twin.
;
_refine_ls_abs_structure_Flack 0.422(10)
_refine_ls_extinction_method none
_refine_ls_goodness_of_fit_ref 1.059
_refine_ls_hydrogen_treatment undef
_refine_ls_matrix_type full
_refine_ls_number_parameters 182
_refine_ls_number_reflns 2781
_refine_ls_number_restraints 1
_refine_ls_restrained_S_all 1.059
_refine_ls_R_factor_all 0.0207
_refine_ls_R_factor_gt 0.0195
_refine_ls_shift/su_max 0.000
_refine_ls_shift/su_mean 0.000
_refine_ls_structure_factor_coef Fsqd
_refine_ls_weighting_details 'w=1/[\s^2^(Fo^2^)+(0.0233P)^2^+0.1725P] where P=(Fo^2^+2Fc^2^)/3'
_refine_ls_weighting_scheme calc
_refine_ls_wR_factor_gt 0.0464
_refine_ls_wR_factor_ref 0.0471
_reflns_Friedel_coverage 0.828
_reflns_Friedel_fraction_full 0.995
_reflns_Friedel_fraction_max 0.992
_reflns_number_gt 2701
_reflns_number_total 2781
_reflns_threshold_expression 'I > 2\s(I)'
_cod_data_source_file d1dt03285b2.cif
_cod_data_source_block 1
_cod_database_code 7708762
_shelx_shelxl_version_number 2018/3
_shelx_space_group_comment
;
The symmetry employed for this shelxl refinement is uniquely defined
by the following loop, which should always be used as a source of
symmetry information in preference to the above space-group names.
They are only intended as comments.
;
_olex2_refinement_description
;
1. Twinned data refinement
 Scales: 0.578(10)
 0.422(10)
;
_olex2_submission_special_instructions 'No special instructions were received'

loop_
_space_group_symop_operation_xyz
'x, y, z'
'-x, y+1/2, -z'

loop_
_atom_site_label
_atom_site_type_symbol
_atom_site_fract_x
_atom_site_fract_y
_atom_site_fract_z
_atom_site_U_iso_or_equiv
_atom_site_adp_type
_atom_site_occupancy
_atom_site_site_symmetry_order
_atom_site_calc_flag
_atom_site_refinement_flags_posn
_atom_site_refinement_flags_adp
_atom_site_refinement_flags_occupancy
_atom_site_disorder_assembly
_atom_site_disorder_group
Mo1 Mo 0.71957(5) 0.73608(5) 0.52050(3) 0.01229(10) Uani 1 1 d . . . . .
Mo2 Mo 0.72758(5) 0.96962(6) 0.03312(3) 0.01499(10) Uani 1 1 d . . . . .
Rb1 Rb 0.31667(9) 0.82139(13) 0.23794(5) 0.03866(17) Uani 1 1 d . . . . .
P1 P 0.84878(14) 0.2270(2) 0.49450(9) 0.0117(2) Uani 1 1 d . . . . .
P2 P 0.94315(16) 0.1966(2) 0.26585(10) 0.0137(3) Uani 1 1 d . . . . .
P3 P 0.86755(16) 0.4600(2) 0.07358(9) 0.0146(2) Uani 1 1 d . . . . .
O9 O 0.9046(6) 0.0199(6) 0.1851(3) 0.0237(10) Uani 1 1 d . . . . .
O12 O 0.7587(6) 0.2866(7) 0.0171(3) 0.0268(11) Uani 1 1 d . . . . .
O6 O 1.0312(4) 0.2412(7) 0.5330(3) 0.0171(7) Uani 1 1 d . . . . .
O4 O 0.7531(5) 0.4228(6) 0.5210(3) 0.0217(10) Uani 1 1 d . . . . .
O5 O 0.7635(5) 0.0446(6) 0.5482(3) 0.0181(8) Uani 1 1 d . . . . .
O13 O 0.7729(6) 0.6659(6) 0.0627(4) 0.0231(9) Uani 1 1 d . . . . .
O7 O 0.8212(4) 0.1887(7) 0.3612(3) 0.0217(8) Uani 1 1 d . . . . .
O3 O 0.5585(5) 0.7219(8) 0.5989(3) 0.0226(8) Uani 1 1 d . . . . .
O1 O 0.6269(5) 0.7571(8) 0.3878(3) 0.0273(9) Uani 1 1 d . . . . .
O2 O 0.5689(6) 0.9866(10) 0.1145(4) 0.0400(11) Uani 1 1 d . . . . .
O11 O 1.0384(6) 0.4661(9) 0.0376(4) 0.0387(11) Uani 1 1 d . . . . .
O8 O 1.1188(5) 0.2073(7) 0.3160(3) 0.0212(8) Uani 1 1 d . . . . .
O14 O 0.6257(6) 0.9491(8) -0.0967(4) 0.0387(12) Uani 1 1 d . . . . .
O10 O 0.8874(5) 0.4138(6) 0.2061(3) 0.0205(8) Uani 1 1 d . . . . .

loop_
_atom_site_aniso_label
_atom_site_aniso_U_11
_atom_site_aniso_U_22
_atom_site_aniso_U_33
_atom_site_aniso_U_23
_atom_site_aniso_U_13
_atom_site_aniso_U_12
Mo1 0.01161(19) 0.0075(2) 0.01748(19) 0.00108(16) 0.00014(14) 0.00010(17)
Mo2 0.0188(2) 0.0077(2) 0.01729(19) 0.00031(17) -0.00326(15) -0.00055(17)
Rb1 0.0408(4) 0.0535(4) 0.0224(3) -0.0064(3) 0.0069(2) 0.0090(3)
P1 0.0134(5) 0.0075(5) 0.0143(5) 0.0002(5) 0.0028(4) 0.0000(5)
P2 0.0182(6) 0.0121(6) 0.0104(5) 0.0000(4) 0.0001(4) -0.0004(5)
P3 0.0235(6) 0.0075(6) 0.0131(5) 0.0009(5) 0.0031(4) -0.0003(5)
O9 0.040(2) 0.012(2) 0.0173(17) -0.0016(14) -0.0084(16) 0.0027(17)
O12 0.042(3) 0.012(3) 0.0227(19) 0.0002(15) -0.0118(18) 0.0008(19)
O6 0.0145(16) 0.021(2) 0.0159(15) -0.0016(17) 0.0026(12) -0.0038(19)
O4 0.020(2) 0.006(2) 0.040(2) -0.0002(15) 0.0067(16) 0.0009(16)
O5 0.024(2) 0.009(2) 0.0224(19) 0.0003(14) 0.0091(16) -0.0021(15)
O13 0.031(2) 0.0081(19) 0.029(2) 0.0006(15) -0.0024(18) 0.0007(16)
O7 0.0160(17) 0.034(2) 0.0147(16) 0.0020(15) -0.0005(13) -0.0050(16)
O3 0.0164(17) 0.016(2) 0.036(2) 0.0011(18) 0.0057(15) 0.001(2)
O1 0.028(2) 0.028(3) 0.0241(18) 0.0014(18) -0.0063(15) 0.001(2)
O2 0.030(2) 0.034(3) 0.059(3) 0.003(3) 0.018(2) 0.004(3)
O11 0.040(3) 0.030(3) 0.052(3) -0.003(3) 0.031(2) -0.005(3)
O8 0.0170(17) 0.033(2) 0.0140(16) -0.0033(16) 0.0015(13) 0.0016(18)
O14 0.058(3) 0.018(2) 0.034(2) 0.002(2) -0.020(2) -0.010(3)
O10 0.039(2) 0.0099(18) 0.0120(17) -0.0018(13) 0.0016(15) 0.0007(16)

loop_
_atom_type_symbol
_atom_type_description
_atom_type_scat_dispersion_real
_atom_type_scat_dispersion_imag
_atom_type_scat_source
Mo Mo -1.6832 0.6857 'International Tables Vol C Tables 4.2.6.8 and 6.1.1.4'
O O 0.0106 0.0060 'International Tables Vol C Tables 4.2.6.8 and 6.1.1.4'
P P 0.1023 0.0942 'International Tables Vol C Tables 4.2.6.8 and 6.1.1.4'
Rb Rb -0.9393 2.9676 'International Tables Vol C Tables 4.2.6.8 and 6.1.1.4'

loop_
_geom_angle_atom_site_label_1
_geom_angle_atom_site_label_2
_geom_angle_atom_site_label_3
_geom_angle
_geom_angle_site_symmetry_1
_geom_angle_site_symmetry_3
_geom_angle_publ_flag
O6 Mo1 Rb1 111.66(10) 2_756 2_646 ?
O6 Mo1 O8 77.75(13) 2_756 2_756 ?
O4 Mo1 Rb1 49.98(12) . 2_646 ?
O4 Mo1 O6 83.53(17) . 2_756 ?
O4 Mo1 O5 160.56(15) . 1_565 ?
O4 Mo1 O8 81.43(17) . 2_756 ?
O5 Mo1 Rb1 123.69(11) 1_565 2_646 ?
O5 Mo1 O6 83.20(17) 1_565 2_756 ?
O5 Mo1 O8 81.92(17) 1_565 2_756 ?
O3 Mo1 Rb1 55.54(15) . 2_646 ?
O3 Mo1 O6 163.23(15) . 2_756 ?
O3 Mo1 O4 93.3(2) . . ?
O3 Mo1 O5 95.4(2) . 1_565 ?
O3 Mo1 O1 103.73(19) . . ?
O3 Mo1 O8 85.50(16) . 2_756 ?
O1 Mo1 Rb1 133.07(16) . 2_646 ?
O1 Mo1 O6 93.01(17) . 2_756 ?
O1 Mo1 O4 97.3(2) . . ?
O1 Mo1 O5 97.5(2) . 1_565 ?
O1 Mo1 O8 170.75(17) . 2_756 ?
O8 Mo1 Rb1 52.21(11) 2_756 2_646 ?
O9 Mo2 Rb1 126.25(11) 1_565 2_655 ?
O12 Mo2 Rb1 50.36(11) 1_565 2_655 ?
O12 Mo2 O9 81.93(15) 1_565 1_565 ?
O12 Mo2 O11 81.4(2) 1_565 2_755 ?
O13 Mo2 Rb1 134.30(12) . 2_655 ?
O13 Mo2 O9 84.43(16) . 1_565 ?
O13 Mo2 O12 162.15(17) . 1_565 ?
O13 Mo2 O11 84.7(2) . 2_755 ?
O2 Mo2 Rb1 115.56(18) . 2_655 ?
O2 Mo2 O9 88.9(2) . 1_565 ?
O2 Mo2 O12 95.7(3) . 1_565 ?
O2 Mo2 O13 95.5(2) . . ?
O2 Mo2 O11 167.7(2) . 2_755 ?
O11 Mo2 Rb1 71.74(14) 2_755 2_655 ?
O11 Mo2 O9 78.92(18) 2_755 1_565 ?
O14 Mo2 Rb1 44.65(17) . 2_655 ?
O14 Mo2 O9 168.1(2) . 1_565 ?
O14 Mo2 O12 92.45(19) . 1_565 ?
O14 Mo2 O13 98.7(2) . . ?
O14 Mo2 O2 102.1(3) . . ?
O14 Mo2 O11 89.9(2) . 2_755 ?
P1 Rb1 Mo2 128.52(3) 2_656 2_645 ?
P1 Rb1 P2 70.43(3) 2_656 1_465 ?
P2 Rb1 Mo2 114.65(2) 1_465 2_645 ?
O9 Rb1 Mo2 93.07(6) 1_465 2_645 ?
O9 Rb1 P1 77.94(7) 1_465 2_656 ?
O9 Rb1 P2 22.58(7) 1_465 1_465 ?
O12 Rb1 Mo2 30.92(8) 2_655 2_645 ?
O12 Rb1 P1 144.33(10) 2_655 2_656 ?
O12 Rb1 P2 93.24(9) 2_655 1_465 ?
O12 Rb1 O9 76.38(11) 2_655 1_465 ?
O12 Rb1 O4 156.64(11) 2_655 2_656 ?
O12 Rb1 O5 135.86(13) 2_655 2_656 ?
O12 Rb1 O3 131.52(11) 2_655 2_656 ?
O12 Rb1 O8 107.58(11) 2_655 1_465 ?
O4 Rb1 Mo2 152.61(8) 2_656 2_645 ?
O4 Rb1 P1 24.13(8) 2_656 2_656 ?
O4 Rb1 P2 64.43(8) 2_656 1_465 ?
O4 Rb1 O9 80.26(10) 2_656 1_465 ?
O4 Rb1 O5 45.19(10) 2_656 2_656 ?
O4 Rb1 O3 49.91(10) 2_656 2_656 ?
O4 Rb1 O8 53.30(10) 2_656 1_465 ?
O5 Rb1 Mo2 109.75(7) 2_656 2_645 ?
O5 Rb1 P1 24.64(7) 2_656 2_656 ?
O5 Rb1 P2 92.43(8) 2_656 1_465 ?
O5 Rb1 O9 94.09(10) 2_656 1_465 ?
O5 Rb1 O3 91.40(10) 2_656 2_656 ?
O3 Rb1 Mo2 157.47(7) 2_656 2_645 ?
O3 Rb1 P1 73.98(7) 2_656 2_656 ?
O3 Rb1 P2 70.57(7) 2_656 1_465 ?
O3 Rb1 O9 93.06(9) 2_656 1_465 ?
O1 Rb1 Mo2 114.88(9) . 2_645 ?
O1 Rb1 P1 79.05(8) . 2_656 ?
O1 Rb1 P2 130.47(9) . 1_465 ?
O1 Rb1 O9 151.19(11) . 1_465 ?
O1 Rb1 O12 131.54(13) . 2_655 ?
O1 Rb1 O4 71.69(11) . 2_656 ?
O1 Rb1 O5 70.81(12) . 2_656 ?
O1 Rb1 O3 63.92(12) . 2_656 ?
O1 Rb1 O8 110.78(11) . 1_465 ?
O1 Rb1 O14 93.53(13) . 2_645 ?
O2 Rb1 Mo2 77.70(11) . 2_645 ?
O2 Rb1 P1 150.11(11) . 2_656 ?
O2 Rb1 P2 115.10(12) . 1_465 ?
O2 Rb1 O9 119.07(13) . 1_465 ?
O2 Rb1 O12 65.44(14) . 2_655 ?
O2 Rb1 O4 128.73(14) . 2_656 ?
O2 Rb1 O5 146.02(13) . 2_656 ?
O2 Rb1 O3 80.37(14) . 2_656 ?
O2 Rb1 O1 76.02(13) . . ?
O2 Rb1 O8 106.50(14) . 1_465 ?
O2 Rb1 O14 80.40(16) . 2_645 ?
O8 Rb1 Mo2 133.63(7) 1_465 2_645 ?
O8 Rb1 P1 67.61(8) 1_465 2_656 ?
O8 Rb1 P2 21.01(7) 1_465 1_465 ?
O8 Rb1 O9 43.56(9) 1_465 1_465 ?
O8 Rb1 O5 92.14(10) 1_465 2_656 ?
O8 Rb1 O3 49.57(10) 1_465 2_656 ?
O14 Rb1 Mo2 23.47(8) 2_645 2_645 ?
O14 Rb1 P1 117.58(11) 2_645 2_656 ?
O14 Rb1 P2 134.97(9) 2_645 1_465 ?
O14 Rb1 O9 112.43(11) 2_645 1_465 ?
O14 Rb1 O12 53.19(12) 2_645 2_655 ?
O14 Rb1 O4 139.28(12) 2_645 2_656 ?
O14 Rb1 O5 94.31(12) 2_645 2_656 ?
O14 Rb1 O3 153.34(12) 2_645 2_656 ?
O14 Rb1 O8 155.62(11) 2_645 1_465 ?
O6 P1 Rb1 99.18(14) . 2_646 ?
O6 P1 O4 113.1(2) . . ?
O6 P1 O5 112.9(2) . . ?
O6 P1 O7 110.0(2) . . ?
O4 P1 Rb1 55.86(16) . 2_646 ?
O4 P1 O5 105.8(2) . . ?
O4 P1 O7 108.2(2) . . ?
O5 P1 Rb1 62.00(15) . 2_646 ?
O5 P1 O7 106.4(2) . . ?
O7 P1 Rb1 150.70(14) . 2_646 ?
O9 P2 Rb1 66.00(17) . 1_645 ?
O9 P2 O7 109.9(2) . . ?
O9 P2 O10 109.26(19) . . ?
O7 P2 Rb1 126.13(16) . 1_645 ?
O7 P2 O10 100.5(2) . . ?
O8 P2 Rb1 49.07(17) . 1_645 ?
O8 P2 O9 114.9(3) . . ?
O8 P2 O7 110.5(2) . . ?
O8 P2 O10 110.7(2) . . ?
O10 P2 Rb1 132.50(16) . 1_645 ?
O12 P3 Rb1 43.97(16) . 2_645 ?
O12 P3 O10 107.4(2) . . ?
O13 P3 Rb1 88.60(16) . 2_645 ?
O13 P3 O12 108.9(2) . . ?
O13 P3 O10 103.8(2) . . ?
O11 P3 Rb1 90.01(19) . 2_645 ?
O11 P3 O12 113.6(3) . . ?
O11 P3 O13 115.3(3) . . ?
O11 P3 O10 107.0(2) . . ?
O10 P3 Rb1 151.36(15) . 2_645 ?
Mo2 O9 Rb1 127.31(16) 1_545 1_645 ?
P2 O9 Mo2 135.5(2) . 1_545 ?
P2 O9 Rb1 91.42(19) . 1_645 ?
Mo2 O12 Rb1 98.72(14) 1_545 2_645 ?
P3 O12 Mo2 138.0(2) . 1_545 ?
P3 O12 Rb1 115.8(2) . 2_645 ?
P1 O6 Mo1 144.9(2) . 2_746 ?
Mo1 O4 Rb1 99.94(15) . 2_646 ?
P1 O4 Mo1 152.1(3) . . ?
P1 O4 Rb1 100.01(19) . 2_646 ?
Mo1 O5 Rb1 127.88(16) 1_545 2_646 ?
P1 O5 Mo1 138.6(2) . 1_545 ?
P1 O5 Rb1 93.36(18) . 2_646 ?
P3 O13 Mo2 159.3(3) . . ?
P2 O7 P1 132.8(2) . . ?
Mo1 O3 Rb1 99.54(17) . 2_646 ?
Mo1 O1 Rb1 147.8(2) . . ?
Mo2 O2 Rb1 154.7(3) . . ?
P3 O11 Mo2 173.6(3) . 2_745 ?
Mo1 O8 Rb1 93.25(13) 2_746 1_645 ?
P2 O8 Mo1 143.2(2) . 2_746 ?
P2 O8 Rb1 109.9(2) . 1_645 ?
Mo2 O14 Rb1 111.9(2) . 2_655 ?
P2 O10 P3 126.5(2) . . ?

loop_
_geom_bond_atom_site_label_1
_geom_bond_atom_site_label_2
_geom_bond_distance
_geom_bond_site_symmetry_2
_geom_bond_publ_flag
Mo1 Rb1 3.9219(8) 2_646 ?
Mo1 O6 2.164(4) 2_756 ?
Mo1 O4 1.996(4) . ?
Mo1 O5 2.001(4) 1_565 ?
Mo1 O3 1.676(4) . ?
Mo1 O1 1.678(4) . ?
Mo1 O8 2.228(3) 2_756 ?
Mo2 Rb1 3.9013(8) 2_655 ?
Mo2 O9 2.201(4) 1_565 ?
Mo2 O12 2.028(4) 1_565 ?
Mo2 O13 1.976(4) . ?
Mo2 O2 1.684(4) . ?
Mo2 O11 2.139(4) 2_755 ?
Mo2 O14 1.675(4) . ?
Rb1 P1 3.6279(13) 2_656 ?
Rb1 P2 3.8630(15) 1_465 ?
Rb1 O9 3.530(4) 1_465 ?
Rb1 O12 3.040(4) 2_655 ?
Rb1 O4 3.049(4) 2_656 ?
Rb1 O5 3.209(4) 2_656 ?
Rb1 O3 3.279(4) 2_656 ?
Rb1 O1 2.933(4) . ?
Rb1 O2 2.825(5) . ?
Rb1 O8 3.104(4) 1_465 ?
Rb1 O14 2.954(5) 2_645 ?
P1 O6 1.489(3) . ?
P1 O4 1.506(4) . ?
P1 O5 1.515(4) . ?
P1 O7 1.597(4) . ?
P2 O9 1.484(4) . ?
P2 O7 1.576(4) . ?
P2 O8 1.473(4) . ?
P2 O10 1.587(4) . ?
P3 O12 1.512(4) . ?
P3 O13 1.504(4) . ?
P3 O11 1.480(5) . ?
P3 O10 1.595(4) . ?

loop_
_geom_torsion_atom_site_label_1
_geom_torsion_atom_site_label_2
_geom_torsion_atom_site_label_3
_geom_torsion_atom_site_label_4
_geom_torsion
_geom_torsion_site_symmetry_1
_geom_torsion_site_symmetry_2
_geom_torsion_site_symmetry_3
_geom_torsion_site_symmetry_4
_geom_torsion_publ_flag
Rb1 Mo1 O1 Rb1 65.1(5) 2_646 . . . ?
Rb1 Mo2 O2 Rb1 129.1(5) 2_655 . . . ?
Rb1 P1 O6 Mo1 -176.3(4) 2_646 . . 2_746 ?
Rb1 P1 O4 Mo1 135.1(6) 2_646 . . . ?
Rb1 P1 O5 Mo1 -175.3(5) 2_646 . . 1_545 ?
Rb1 P1 O7 P2 165.49(15) 2_646 . . . ?
Rb1 P2 O9 Mo2 -152.8(4) 1_645 . . 1_545 ?
Rb1 P2 O7 P1 65.2(4) 1_645 . . . ?
Rb1 P2 O8 Mo1 -125.9(6) 1_645 . . 2_746 ?
Rb1 P2 O10 P3 50.4(4) 1_645 . . . ?
Rb1 P3 O12 Mo2 142.1(6) 2_645 . . 1_545 ?
Rb1 P3 O13 Mo2 -94.4(8) 2_645 . . . ?
Rb1 P3 O10 P2 52.9(6) 2_645 . . . ?
O9 Mo2 O2 Rb1 -100.7(6) 1_565 . . . ?
O9 Mo2 O14 Rb1 -43.5(11) 1_565 . . 2_655 ?
O9 P2 O7 P1 139.4(4) . . . . ?
O9 P2 O8 Mo1 -130.3(4) . . . 2_746 ?
O9 P2 O8 Rb1 -4.5(3) . . . 1_645 ?
O9 P2 O10 P3 -24.3(4) . . . . ?
O12 Mo2 O2 Rb1 177.5(6) 1_565 . . . ?
O12 Mo2 O14 Rb1 17.8(2) 1_565 . . 2_655 ?
O12 P3 O13 Mo2 -134.1(7) . . . . ?
O12 P3 O10 P2 51.1(4) . . . . ?
O6 Mo1 O3 Rb1 -43.5(8) 2_756 . . 2_646 ?
O6 Mo1 O1 Rb1 -171.2(4) 2_756 . . . ?
O6 P1 O4 Mo1 49.7(6) . . . . ?
O6 P1 O4 Rb1 -85.4(2) . . . 2_646 ?
O6 P1 O5 Mo1 -87.0(4) . . . 1_545 ?
O6 P1 O5 Rb1 88.4(2) . . . 2_646 ?
O6 P1 O7 P2 -10.2(5) . . . . ?
O4 Mo1 O3 Rb1 34.88(16) . . . 2_646 ?
O4 Mo1 O1 Rb1 105.0(5) . . . . ?
O4 P1 O6 Mo1 -119.6(4) . . . 2_746 ?
O4 P1 O5 Mo1 148.8(4) . . . 1_545 ?
O4 P1 O5 Rb1 -35.85(19) . . . 2_646 ?
O4 P1 O7 P2 113.9(4) . . . . ?
O5 Mo1 O3 Rb1 -127.69(15) 1_565 . . 2_646 ?
O5 Mo1 O1 Rb1 -87.7(5) 1_565 . . . ?
O5 P1 O6 Mo1 120.4(4) . . . 2_746 ?
O5 P1 O4 Mo1 173.8(6) . . . . ?
O5 P1 O4 Rb1 38.7(2) . . . 2_646 ?
O5 P1 O7 P2 -132.9(4) . . . . ?
O13 Mo2 O2 Rb1 -16.4(6) . . . . ?
O13 Mo2 O14 Rb1 -148.2(2) . . . 2_655 ?
O13 P3 O12 Mo2 -151.0(4) . . . 1_545 ?
O13 P3 O12 Rb1 66.9(3) . . . 2_645 ?
O13 P3 O10 P2 166.4(3) . . . . ?
O7 P1 O6 Mo1 1.6(5) . . . 2_746 ?
O7 P1 O4 Mo1 -72.5(6) . . . . ?
O7 P1 O4 Rb1 152.38(17) . . . 2_646 ?
O7 P1 O5 Mo1 33.9(5) . . . 1_545 ?
O7 P1 O5 Rb1 -150.80(16) . . . 2_646 ?
O7 P2 O9 Mo2 85.5(4) . . . 1_545 ?
O7 P2 O9 Rb1 -121.69(18) . . . 1_645 ?
O7 P2 O8 Mo1 -5.3(6) . . . 2_746 ?
O7 P2 O8 Rb1 120.6(2) . . . 1_645 ?
O7 P2 O10 P3 -139.9(3) . . . . ?
O3 Mo1 O1 Rb1 9.8(5) . . . . ?
O1 Mo1 O3 Rb1 133.23(19) . . . 2_646 ?
O2 Mo2 O14 Rb1 114.2(3) . . . 2_655 ?
O11 Mo2 O2 Rb1 -106.6(13) 2_755 . . . ?
O11 Mo2 O14 Rb1 -63.6(2) 2_755 . . 2_655 ?
O11 P3 O12 Mo2 79.0(5) . . . 1_545 ?
O11 P3 O12 Rb1 -63.1(3) . . . 2_645 ?
O11 P3 O13 Mo2 -5.1(9) . . . . ?
O11 P3 O10 P2 -71.2(4) . . . . ?
O8 Mo1 O3 Rb1 -46.25(15) 2_756 . . 2_646 ?
O8 P2 O9 Mo2 -149.1(3) . . . 1_545 ?
O8 P2 O9 Rb1 3.7(3) . . . 1_645 ?
O8 P2 O7 P1 11.6(5) . . . . ?
O8 P2 O10 P3 103.3(3) . . . . ?
O14 Mo2 O2 Rb1 83.8(6) . . . . ?
O10 P2 O9 Mo2 -23.9(4) . . . 1_545 ?
O10 P2 O9 Rb1 128.89(18) . . . 1_645 ?
O10 P2 O7 P1 -105.5(4) . . . . ?
O10 P2 O8 Mo1 105.3(5) . . . 2_746 ?
O10 P2 O8 Rb1 -128.9(2) . . . 1_645 ?
O10 P3 O12 Mo2 -39.1(5) . . . 1_545 ?
O10 P3 O12 Rb1 178.7(2) . . . 2_645 ?
O10 P3 O13 Mo2 111.7(8) . . . . ?

loop_
_twin_individual_id
_twin_individual_mass_fraction_refined
1 0.578(10)
2 0.422(10)
